data_2240635
loop_
_publ_author_name
'Du, Jun'
'Moxey, Graeme J.'

_publ_section_title
;
 Crystal structure of 1-nitro-4-(trimethylsilylethynyl)naphthalene
;
_journal_coeditor_code XU5846
_journal_issue 5
_journal_name_full 'Acta Crystallographica Section E'
_journal_page_first o311
_journal_page_last o312
_journal_paper_doi 10.1107/S2056989015007173
_journal_volume 71
_journal_year 2015
_chemical_formula_iupac 'C15 H15 N O2 Si'
_chemical_formula_moiety 'C15 H15 N O2 Si'
_chemical_formula_sum 'C15 H15 N O2 Si'
_chemical_formula_weight 269.37
_chemical_name_systematic
;
1-Nitro-4-(trimethylsilylethynyl)naphthalene
;
_space_group_crystal_system triclinic
_space_group_IT_number 2
_space_group_name_Hall '-P 1'
_space_group_name_H-M_alt 'P -1'
_symmetry_space_group_name_Hall '-P 1'
_symmetry_space_group_name_H-M 'P -1'
_atom_sites_solution_hydrogens geom
_atom_sites_solution_primary direct
_cell_angle_alpha 100.242(9)
_cell_angle_beta 99.698(9)
_cell_angle_gamma 107.127(12)
_cell_formula_units_Z 2
_cell_length_a 6.9679(9)
_cell_length_b 9.2425(12)
_cell_length_c 11.7990(10)
_cell_measurement_reflns_used 1967
_cell_measurement_temperature 150.01(10)
_cell_measurement_theta_max 28.3390
_cell_measurement_theta_min 2.6070
_cell_volume 694.62(16)
_computing_cell_refinement
;
CrysAlis PRO (Agilent, 2014)
;
_computing_data_collection
;
CrysAlis PRO (Agilent, 2014)
;
_computing_data_reduction
;
CrysAlis PRO (Agilent, 2014)
;
_computing_molecular_graphics
;
OLEX2 (Dolomanov <i>et al.</i>,  2009)
;
_computing_publication_material
;
OLEX2 (Dolomanov <i>et al.</i>,  2009)
;
_computing_structure_refinement
;
SHELXL2013 (Sheldrick, 2015)
;
_computing_structure_solution
;
SHELXS97 (Sheldrick, 2008)
;
_diffrn_ambient_temperature 150.01(10)
_diffrn_detector_area_resol_mean 8.1297
_diffrn_measured_fraction_theta_full 0.987
_diffrn_measured_fraction_theta_max 0.826
_diffrn_measurement_device 'four-circle diffractometer'
_diffrn_measurement_device_type 'Agilent SuperNova (Dual, Cu at zero, EosS2)'
_diffrn_measurement_method '\w scans'
_diffrn_radiation_monochromator mirror
_diffrn_radiation_type MoK\a
_diffrn_radiation_wavelength 0.71073
_diffrn_reflns_av_R_equivalents 0.0211
_diffrn_reflns_limit_h_max 9
_diffrn_reflns_limit_h_min -6
_diffrn_reflns_limit_k_max 12
_diffrn_reflns_limit_k_min -11
_diffrn_reflns_limit_l_max 15
_diffrn_reflns_limit_l_min -15
_diffrn_reflns_number 4695
_diffrn_reflns_theta_full 25.242
_diffrn_reflns_theta_max 29.170
_diffrn_reflns_theta_min 1.804
_exptl_absorpt_coefficient_mu 0.166
_exptl_absorpt_correction_T_max 0.996
_exptl_absorpt_correction_T_min 0.986
_exptl_absorpt_correction_type analytical
_exptl_absorpt_process_details
;
[CrysAlis PRO (Agilent, 2014), based on expressions derived by Clark &
Reid (1995)]
;
_exptl_crystal_colour yellow
_exptl_crystal_density_diffrn 1.288
_exptl_crystal_description needle
_exptl_crystal_F_000 284
_exptl_crystal_size_max 0.2292
_exptl_crystal_size_mid 0.0717
_exptl_crystal_size_min 0.0352
_refine_diff_density_max 0.356
_refine_diff_density_min -0.225
_refine_ls_extinction_method none
_refine_ls_goodness_of_fit_ref 1.069
_refine_ls_hydrogen_treatment constr
_refine_ls_matrix_type full
_refine_ls_number_parameters 175
_refine_ls_number_reflns 3112
_refine_ls_number_restraints 0
_refine_ls_restrained_S_all 1.069
_refine_ls_R_factor_all 0.0550
_refine_ls_R_factor_gt 0.0439
_refine_ls_shift/su_max 0.000
_refine_ls_shift/su_mean 0.000
_refine_ls_structure_factor_coef Fsqd
_refine_ls_weighting_details 'w=1/[\s^2^(Fo^2^)+(0.0415P)^2^+0.3469P] where P=(Fo^2^+2Fc^2^)/3'
_refine_ls_weighting_scheme calc
_refine_ls_wR_factor_gt 0.1078
_refine_ls_wR_factor_ref 0.1139
_reflns_number_gt 2621
_reflns_number_total 3112
_reflns_threshold_expression I>2\s(I)
_cod_data_source_file xu5846sup1.cif
_cod_data_source_block I
_cod_original_cell_volume 694.62(15)
_cod_database_code 2240635
_shelx_space_group_comment
;
The symmetry employed for this shelxl refinement is uniquely defined
by the following loop, which should always be used as a source of
symmetry information in preference to the above space-group names.
They are only intended as comments.
;

loop_
_symmetry_equiv_pos_as_xyz
'x, y, z'
'-x, -y, -z'

loop_
_atom_site_type_symbol
_atom_site_label
_atom_site_fract_x
_atom_site_fract_y
_atom_site_fract_z
_atom_site_U_iso_or_equiv
_atom_site_adp_type
_atom_site_calc_flag
_atom_site_occupancy
C C1 0.2485(3) 0.6318(2) 0.44838(15) 0.0204(4) Uani d 1
C C2 0.1929(2) 0.4663(2) 0.41137(15) 0.0188(4) Uani d 1
C C3 0.1112(3) 0.3754(2) 0.29263(16) 0.0247(4) Uani d 1
H H3 0.0875 0.4239 0.2316 0.030 Uiso calc 1
C C4 0.0675(3) 0.2178(2) 0.26757(17) 0.0293(4) Uani d 1
H H4 0.0147 0.1606 0.1893 0.035 Uiso calc 1
C C5 0.1001(3) 0.1400(2) 0.35659(18) 0.0293(4) Uani d 1
H H5 0.0661 0.0321 0.3376 0.035 Uiso calc 1
C C6 0.1819(3) 0.2230(2) 0.47120(17) 0.0234(4) Uani d 1
H H6 0.2048 0.1711 0.5301 0.028 Uiso calc 1
C C7 0.2324(2) 0.3874(2) 0.50191(15) 0.0182(4) Uani d 1
C C8 0.3257(3) 0.4749(2) 0.62159(15) 0.0187(4) Uani d 1
C C9 0.3745(3) 0.6352(2) 0.65052(15) 0.0220(4) Uani d 1
H H9 0.4329 0.6912 0.7288 0.026 Uiso calc 1
C C10 0.3369(3) 0.7131(2) 0.56329(16) 0.0225(4) Uani d 1
H H10 0.3720 0.8211 0.5832 0.027 Uiso calc 1
C C11 0.3756(3) 0.3974(2) 0.71220(15) 0.0215(4) Uani d 1
C C12 0.4216(3) 0.3354(2) 0.78877(16) 0.0235(4) Uani d 1
C C13 0.4757(3) 0.0381(2) 0.83030(17) 0.0300(4) Uani d 1
H H13A 0.3530 -0.0142 0.7682 0.045 Uiso calc 1
H H13B 0.4823 -0.0237 0.8873 0.045 Uiso calc 1
H H13C 0.5949 0.0523 0.7973 0.045 Uiso calc 1
C C14 0.2518(3) 0.2089(3) 0.97894(19) 0.0361(5) Uani d 1
H H14A 0.1234 0.1699 0.9203 0.054 Uiso calc 1
H H14B 0.2647 0.3083 1.0269 0.054 Uiso calc 1
H H14C 0.2547 0.1369 1.0281 0.054 Uiso calc 1
C C15 0.7217(3) 0.3443(2) 1.00937(18) 0.0327(5) Uani d 1
H H15A 0.7507 0.2860 1.0658 0.049 Uiso calc 1
H H15B 0.7161 0.4421 1.0501 0.049 Uiso calc 1
H H15C 0.8287 0.3633 0.9667 0.049 Uiso calc 1
N N1 0.2165(3) 0.7285(2) 0.36481(15) 0.0275(4) Uani d 1
O O1 0.0903(2) 0.6698(2) 0.27072(14) 0.0437(4) Uani d 1
O O2 0.3213(3) 0.86743(19) 0.39546(15) 0.0532(5) Uani d 1
Si Si1 0.47002(8) 0.23164(6) 0.90416(4) 0.02062(14) Uani d 1

loop_
_atom_site_aniso_label
_atom_site_aniso_U_11
_atom_site_aniso_U_22
_atom_site_aniso_U_33
_atom_site_aniso_U_12
_atom_site_aniso_U_13
_atom_site_aniso_U_23
C1 0.0176(8) 0.0279(10) 0.0240(9) 0.0126(7) 0.0093(7) 0.0138(7)
C2 0.0125(7) 0.0262(9) 0.0212(8) 0.0085(7) 0.0063(7) 0.0086(7)
C3 0.0193(9) 0.0349(11) 0.0191(9) 0.0081(8) 0.0036(7) 0.0076(8)
C4 0.0228(9) 0.0372(12) 0.0213(9) 0.0066(8) 0.0030(8) -0.0012(8)
C5 0.0256(10) 0.0240(10) 0.0350(11) 0.0071(8) 0.0065(8) 0.0016(8)
C6 0.0211(9) 0.0239(10) 0.0280(9) 0.0093(7) 0.0067(8) 0.0093(8)
C7 0.0123(7) 0.0238(9) 0.0212(8) 0.0077(7) 0.0064(7) 0.0074(7)
C8 0.0160(8) 0.0264(9) 0.0199(8) 0.0114(7) 0.0078(7) 0.0100(7)
C9 0.0217(9) 0.0262(10) 0.0193(8) 0.0103(7) 0.0065(7) 0.0033(7)
C10 0.0233(9) 0.0229(9) 0.0267(9) 0.0124(8) 0.0105(8) 0.0073(7)
C11 0.0196(8) 0.0267(10) 0.0208(9) 0.0105(7) 0.0070(7) 0.0054(7)
C12 0.0248(9) 0.0274(10) 0.0217(9) 0.0110(8) 0.0078(7) 0.0083(7)
C13 0.0396(11) 0.0241(10) 0.0272(10) 0.0113(9) 0.0099(9) 0.0058(8)
C14 0.0410(12) 0.0438(13) 0.0373(11) 0.0215(10) 0.0217(10) 0.0197(10)
C15 0.0364(11) 0.0296(11) 0.0282(10) 0.0100(9) -0.0004(9) 0.0066(8)
N1 0.0294(9) 0.0352(10) 0.0313(9) 0.0193(8) 0.0158(7) 0.0186(8)
O1 0.0390(9) 0.0558(11) 0.0400(9) 0.0167(8) -0.0007(7) 0.0290(8)
O2 0.0889(14) 0.0287(9) 0.0447(10) 0.0188(9) 0.0129(9) 0.0198(8)
Si1 0.0252(3) 0.0222(3) 0.0169(2) 0.0097(2) 0.00518(19) 0.00766(19)

loop_
_atom_type_symbol
_atom_type_description
_atom_type_scat_dispersion_real
_atom_type_scat_dispersion_imag
_atom_type_scat_source
C C 0.0033 0.0016 'International Tables Vol C Tables 4.2.6.8 and 6.1.1.4'
H H 0.0000 0.0000 'International Tables Vol C Tables 4.2.6.8 and 6.1.1.4'
N N 0.0061 0.0033 'International Tables Vol C Tables 4.2.6.8 and 6.1.1.4'
O O 0.0106 0.0060 'International Tables Vol C Tables 4.2.6.8 and 6.1.1.4'
Si Si 0.0817 0.0704 'International Tables Vol C Tables 4.2.6.8 and 6.1.1.4'

loop_
_geom_angle_atom_site_label_1
_geom_angle_atom_site_label_2
_geom_angle_atom_site_label_3
_geom_angle
C2 C1 N1 122.38(16)
C10 C1 C2 122.82(16)
C10 C1 N1 114.80(16)
C1 C2 C7 116.38(15)
C3 C2 C1 125.72(16)
C3 C2 C7 117.84(17)
C2 C3 H3 119.7
C4 C3 C2 120.51(17)
C4 C3 H3 119.7
C3 C4 H4 119.2
C3 C4 C5 121.65(18)
C5 C4 H4 119.2
C4 C5 H5 120.1
C6 C5 C4 119.74(18)
C6 C5 H5 120.1
C5 C6 H6 119.6
C5 C6 C7 120.89(17)
C7 C6 H6 119.6
C2 C7 C8 119.87(16)
C6 C7 C2 119.33(16)
C6 C7 C8 120.79(16)
C7 C8 C11 120.25(16)
C9 C8 C7 120.30(16)
C9 C8 C11 119.42(16)
C8 C9 H9 119.8
C8 C9 C10 120.33(16)
C10 C9 H9 119.8
C1 C10 C9 120.29(17)
C1 C10 H10 119.9
C9 C10 H10 119.9
C12 C11 C8 178.5(2)
C11 C12 Si1 175.42(17)
H13A C13 H13B 109.5
H13A C13 H13C 109.5
H13B C13 H13C 109.5
Si1 C13 H13A 109.5
Si1 C13 H13B 109.5
Si1 C13 H13C 109.5
H14A C14 H14B 109.5
H14A C14 H14C 109.5
H14B C14 H14C 109.5
Si1 C14 H14A 109.5
Si1 C14 H14B 109.5
Si1 C14 H14C 109.5
H15A C15 H15B 109.5
H15A C15 H15C 109.5
H15B C15 H15C 109.5
Si1 C15 H15A 109.5
Si1 C15 H15B 109.5
Si1 C15 H15C 109.5
O1 N1 C1 119.96(17)
O1 N1 O2 123.02(17)
O2 N1 C1 117.02(17)
C12 Si1 C13 107.97(9)
C12 Si1 C14 106.63(9)
C12 Si1 C15 109.92(9)
C13 Si1 C14 110.88(10)
C15 Si1 C13 109.63(10)
C15 Si1 C14 111.70(10)

loop_
_geom_bond_atom_site_label_1
_geom_bond_atom_site_label_2
_geom_bond_distance
C1 C2 1.427(3)
C1 C10 1.366(3)
C1 N1 1.476(2)
C2 C3 1.422(3)
C2 C7 1.430(2)
C3 H3 0.9300
C3 C4 1.363(3)
C4 H4 0.9300
C4 C5 1.399(3)
C5 H5 0.9300
C5 C6 1.362(3)
C6 H6 0.9300
C6 C7 1.418(3)
C7 C8 1.430(2)
C8 C9 1.382(3)
C8 C11 1.439(2)
C9 H9 0.9300
C9 C10 1.390(2)
C10 H10 0.9300
C11 C12 1.201(2)
C12 Si1 1.8403(19)
C13 H13A 0.9600
C13 H13B 0.9600
C13 H13C 0.9600
C13 Si1 1.860(2)
C14 H14A 0.9600
C14 H14B 0.9600
C14 H14C 0.9600
C14 Si1 1.862(2)
C15 H15A 0.9600
C15 H15B 0.9600
C15 H15C 0.9600
C15 Si1 1.853(2)
N1 O1 1.215(2)
N1 O2 1.228(2)

loop_
_geom_torsion_atom_site_label_1
_geom_torsion_atom_site_label_2
_geom_torsion_atom_site_label_3
_geom_torsion_atom_site_label_4
_geom_torsion
C1 C2 C3 C4 178.69(16)
C1 C2 C7 C6 -179.69(14)
C1 C2 C7 C8 -0.9(2)
C2 C1 C10 C9 -0.7(3)
C2 C1 N1 O1 21.6(2)
C2 C1 N1 O2 -158.72(17)
C2 C3 C4 C5 0.2(3)
C2 C7 C8 C9 1.2(2)
C2 C7 C8 C11 -176.86(14)
C3 C2 C7 C6 -2.4(2)
C3 C2 C7 C8 176.36(15)
C3 C4 C5 C6 -1.5(3)
C4 C5 C6 C7 0.7(3)
C5 C6 C7 C2 1.2(2)
C5 C6 C7 C8 -177.53(16)
C6 C7 C8 C9 179.94(15)
C6 C7 C8 C11 1.9(2)
C7 C2 C3 C4 1.7(2)
C7 C8 C9 C10 -1.2(2)
C8 C9 C10 C1 0.9(3)
C10 C1 C2 C3 -176.32(16)
C10 C1 C2 C7 0.7(2)
C10 C1 N1 O1 -158.99(17)
C10 C1 N1 O2 20.7(2)
C11 C8 C9 C10 176.88(15)
N1 C1 C2 C3 3.1(3)
N1 C1 C2 C7 -179.89(14)
N1 C1 C10 C9 179.83(14)

_cod_database_fobs_code 2240635
